data_7063709
loop_
_publ_author_name
'Rajput, Sagrika'
'M. T., Nithya'
'Dhala, Sasmita'
'Venkatasubbaiah, Krishnan'
'Nembenna, Sharanappa'

_publ_section_title
;
 Exploring tetra-coordinate bis-guanidinate-supported boron complexes:
 synthesis, characterization, and photophysical properties
;
_journal_issue 16
_journal_name_full 'New Journal of Chemistry'
_journal_page_first 6731
_journal_page_last 6740
_journal_paper_doi 10.1039/D5NJ00446B
_journal_volume 49
_journal_year 2025
_chemical_formula_moiety 'C52 H58 B N5 O2, C4 H6 O, C4 H8 O'
_chemical_formula_sum 'C60 H72 B N5 O4'
_chemical_formula_weight 938.03
_space_group_crystal_system monoclinic
_space_group_IT_number 14
_space_group_name_Hall '-P 2yn'
_space_group_name_H-M_alt 'P 1 21/n 1'
_atom_sites_solution_hydrogens mixed
_atom_sites_solution_primary iterative
_audit_creation_date 2025-03-05
_audit_creation_method
;
Olex2 1.5-ac5-021
(compiled 2022.02.15 svn.rf212a0ae for Rigaku Oxford Diffraction, GUI svn.r6439)
;
_audit_update_record
;
2025-03-05 deposited with the CCDC.	2025-03-18 downloaded from the CCDC.
;
_cell_angle_alpha 90
_cell_angle_beta 90.2570(10)
_cell_angle_gamma 90
_cell_formula_units_Z 4
_cell_length_a 15.4390(3)
_cell_length_b 16.2615(3)
_cell_length_c 21.0870(3)
_cell_measurement_reflns_used 46363
_cell_measurement_temperature 100.01(11)
_cell_measurement_theta_max 75.3210
_cell_measurement_theta_min 3.9340
_cell_volume 5294.08(16)
_computing_cell_refinement 'CrysAlisPro 1.171.42.89a (Rigaku OD, 2023)'
_computing_data_collection 'CrysAlisPro 1.171.42.89a (Rigaku OD, 2023)'
_computing_data_reduction 'CrysAlisPro 1.171.42.89a (Rigaku OD, 2023)'
_computing_molecular_graphics 'Olex2 1.5-ac5-021 (Dolomanov et al., 2009)'
_computing_publication_material 'Olex2 1.5-ac5-021 (Dolomanov et al., 2009)'
_computing_structure_refinement 'SHELXL 2014/7 (Sheldrick, 2015)'
_computing_structure_solution 'olex2.solve 1.5-ac5-021 (Bourhis et al., 2015)'
_diffrn_ambient_temperature 100.01(11)
_diffrn_detector_area_resol_mean 5.8140
_diffrn_detector_type 'Pilatus 200K'
_diffrn_measured_fraction_theta_full 1.000
_diffrn_measured_fraction_theta_max 1.000
_diffrn_measurement_details
;
List of Runs (angles in degrees, time in seconds):

  # Type    Start    End  Width  t~exp~   \w     \q     \k     \f   Frames
#--------------------------------------------------------------------------
  1  \w    -50.00  24.00   0.50    0.76    --  -38.50  59.00 -89.00  148
  2  \w   -101.00 -26.00   0.50    0.76    --  -38.50 -59.00 129.00  150
  3  \w     37.00 112.00   0.50    0.76    --   48.81  59.00 -89.00  150
  4  \w    -14.00  61.00   0.50    0.76    --   48.81 -59.00 129.00  150
  5  \w     90.00 165.00   0.50    2.81    --  102.00  59.00 -89.00  150
  6  \w     39.00 114.00   0.50    2.81    --  102.00 -59.00 129.00  150
  7  \w    -42.00  28.00   0.50    0.76    --  -38.50  38.00-150.00  140
  8  \w   -101.00 -27.00   0.50    0.76    --  -38.50 -57.00  30.00  148
  9  \w    -50.00  24.00   0.50    0.76    --  -38.50  57.00 -30.00  148
 10  \w     28.00  98.00   0.50    0.76    --   48.81-125.00  90.00  140
 11  \w    103.00 167.00   0.50    2.81    --  102.00  77.00 120.00  128
 12  \w     34.00 106.00   0.50    2.81    --  102.00 -94.00 -90.00  144
 13  \w     34.00 106.00   0.50    2.81    --  102.00 -94.00 -30.00  144
 14  \w     34.00 110.00   0.50    2.81    --  102.00 -15.00-180.00  152
 15  \w     34.00 106.00   0.50    2.81    --  102.00 -94.00  60.00  144
 16  \w     34.00 106.00   0.50    2.81    --  102.00 -94.00 150.00  144
 17  \w     34.00 105.00   0.50    2.81    --  102.00 -30.00 120.00  142
 18  \w     38.00 107.00   0.50    2.81    --  102.00 -45.00 -90.00  138
 19  \w     39.00 112.00   0.50    2.81    --  102.00-125.00 120.00  146
 20  \w     38.00 125.00   0.50    2.81    --  102.00 -77.00 150.00  174
 21  \w     38.00 107.00   0.50    2.81    --  102.00 -45.00  60.00  138
 22  \w    103.00 167.00   0.50    2.81    --  102.00  77.00-150.00  128
 23  \w     34.00 106.00   0.50    2.81    --  102.00 -94.00  30.00  144
 24  \w     89.00 165.00   0.50    2.81    --  102.00  61.00  30.00  152
 25  \w     98.00 167.00   0.50    2.81    --  102.00  45.00-180.00  138
 26  \w     97.00 165.00   0.50    2.81    --  102.00 125.00-120.00  136
 27  \w     38.00 125.00   0.50    2.81    --  102.00 -77.00 -90.00  174
 28  \w    103.00 167.00   0.50    2.81    --  102.00  77.00 150.00  128
 29  \w     37.00 112.00   0.50    0.76    --   48.81  57.00-150.00  150
 30  \w     37.00 112.00   0.50    0.76    --   48.81  57.00   0.00  150
 31  \w     37.00 112.00   0.50    0.76    --   48.81  57.00 -60.00  150
 32  \w     37.00 112.00   0.50    0.76    --   48.81  57.00  60.00  150
 33  \w     37.00 112.00   0.50    0.76    --   48.81  57.00 150.00  150
 34  \w     37.00 112.00   0.50    0.76    --   48.81  57.00 120.00  150
 35  \w     89.00 136.00   0.50    2.81    --  102.00  61.00 -30.00   94
;
_diffrn_measurement_device 'four-circle diffractometer'
_diffrn_measurement_device_type 'SuperNova, Dual, Cu at home/near, Pilatus 200K'
_diffrn_measurement_method '\w scans'
_diffrn_radiation_type CuK\a
_diffrn_radiation_wavelength 1.54184
_diffrn_reflns_av_R_equivalents 0.0716
_diffrn_reflns_av_unetI/netI 0.0265
_diffrn_reflns_Laue_measured_fraction_full 1.000
_diffrn_reflns_Laue_measured_fraction_max 1.000
_diffrn_reflns_limit_h_max 18
_diffrn_reflns_limit_h_min -18
_diffrn_reflns_limit_k_max 19
_diffrn_reflns_limit_k_min -19
_diffrn_reflns_limit_l_max 25
_diffrn_reflns_limit_l_min -25
_diffrn_reflns_number 81069
_diffrn_reflns_point_group_measured_fraction_full 1.000
_diffrn_reflns_point_group_measured_fraction_max 1.000
_diffrn_reflns_theta_full 67.684
_diffrn_reflns_theta_max 68.250
_diffrn_reflns_theta_min 3.541
_exptl_absorpt_coefficient_mu 0.571
_exptl_absorpt_correction_T_max 1.00000
_exptl_absorpt_correction_T_min 0.68961
_exptl_absorpt_correction_type multi-scan
_exptl_absorpt_process_details
;
CrysAlisPro 1.171.42.89a (Rigaku Oxford Diffraction, 2023)
Empirical absorption correction using spherical harmonics,
implemented in SCALE3 ABSPACK scaling algorithm.
;
_exptl_crystal_colour 'metallic light colourless'
_exptl_crystal_colour_lustre metallic
_exptl_crystal_colour_modifier light
_exptl_crystal_colour_primary colourless
_exptl_crystal_density_diffrn 1.177
_exptl_crystal_description block
_exptl_crystal_F_000 2016
_exptl_crystal_size_max 0.2
_exptl_crystal_size_mid 0.18
_exptl_crystal_size_min 0.17
_refine_diff_density_max 0.764
_refine_diff_density_min -0.555
_refine_diff_density_rms 0.066
_refine_ls_extinction_method none
_refine_ls_goodness_of_fit_ref 1.037
_refine_ls_hydrogen_treatment mixed
_refine_ls_matrix_type full
_refine_ls_number_parameters 748
_refine_ls_number_reflns 9683
_refine_ls_number_restraints 48
_refine_ls_restrained_S_all 1.058
_refine_ls_R_factor_all 0.0861
_refine_ls_R_factor_gt 0.0810
_refine_ls_shift/su_max 0.000
_refine_ls_shift/su_mean 0.000
_refine_ls_structure_factor_coef Fsqd
_refine_ls_weighting_details 'w=1/[\s^2^(Fo^2^)+(0.1017P)^2^+7.2916P] where P=(Fo^2^+2Fc^2^)/3'
_refine_ls_weighting_scheme calc
_refine_ls_wR_factor_gt 0.2100
_refine_ls_wR_factor_ref 0.2143
_reflns_Friedel_coverage 0.000
_reflns_number_gt 8772
_reflns_number_total 9683
_reflns_threshold_expression 'I > 2\s(I)'
_cod_data_source_file d5nj00446b2.cif
_cod_data_source_block sn-sr-c5-201_auto
_cod_depositor_comments 'Adding full bibliography for 7063704--7063710.cif.'
_cod_database_code 7063709
_shelx_shelxl_version_number 2014/7
_shelx_space_group_comment
;
The symmetry employed for this shelxl refinement is uniquely defined
by the following loop, which should always be used as a source of
symmetry information in preference to the above space-group names.
They are only intended as comments.
;
_shelx_estimated_absorpt_t_max 0.909
_shelx_estimated_absorpt_t_min 0.894
_olex2_refinement_description
;
1. Fixed Uiso
 At 1.2 times of:
  All C(H) groups, All C(H,H) groups, All N(H) groups
 At 1.5 times of:
  All C(H,H,H) groups
2. Restrained distances
 C50-C01H \\sim C50-C54
 with sigma of 0.02
 C01G-C01H \\sim C52-C54
 with sigma of 0.04
 C49-C01G \\sim C49-C52
 with sigma of 0.04
 C49-C01D \\sim C49-C51
 with sigma of 0.02
 C50-C01K \\sim C50-C53
 with sigma of 0.04
 C01D-C01G \\sim C51-C52
 with sigma of 0.02
 C01D-C01K \\sim C51-C53
 with sigma of 0.04
 C01G-C01K \\sim C52-C53
 with sigma of 0.02
 C01H-C01K \\sim C54-C53
 with sigma of 0.02
 C61-C58 \\sim C62-C57
 with sigma of 0.04
 O3-C58 \\sim O3-C57
 with sigma of 0.04
 O3-C56 \\sim O3-C55
 with sigma of 0.02
 O3-C61 \\sim O3-C62
 with sigma of 0.02
 C56-C58 \\sim C55-C57
 with sigma of 0.02
 O3-C59 \\sim O3-C60
 with sigma of 0.04
 C56-C59 \\sim C55-C60
 with sigma of 0.04
 C61-C59 \\sim C62-C60
 with sigma of 0.02
 C59-C58 \\sim C60-C57
 with sigma of 0.02
3. Rigid bond restraints
 C17, C18, C19, C14, C15, C16
 with sigma for 1-2 distances of 0.01 and sigma for 1-3 distances of 0.01
 C17, C16, C18, C19, C14, C15
 with sigma for 1-2 distances of 0.01 and sigma for 1-3 distances of 0.01
 C17, C18, C16
 with sigma for 1-2 distances of 0.01 and sigma for 1-3 distances of 0.01
 C17, C16, C15
 with sigma for 1-2 distances of 0.01 and sigma for 1-3 distances of 0.01
 C17, C18, C19
 with sigma for 1-2 distances of 0.01 and sigma for 1-3 distances of 0.01
4. Uiso/Uaniso restraints and constraints
Uanis(C60) = Uanis(C59)
5. Rigid body (RIGU) restrains
 C17, C16
 with sigma for 1-2 distances of 0.004 and sigma for 1-3 distances of 0.004
 C17, C18, C19
 with sigma for 1-2 distances of 0.004 and sigma for 1-3 distances of 0.004
 C17, C16, C15
 with sigma for 1-2 distances of 0.004 and sigma for 1-3 distances of 0.004
6. Others
 Sof(C51)=Sof(H51)=Sof(C52)=Sof(H52)=Sof(C54)=Sof(H54)=Sof(C53)=Sof(H53)=1-
 FVAR(1)
 Sof(C01D)=Sof(H01D)=Sof(C01G)=Sof(H01G)=Sof(C01H)=Sof(H01H)=Sof(C01K)=
 Sof(H01K)=FVAR(1)
 Sof(C55)=Sof(H55A)=Sof(H55B)=Sof(C62)=Sof(H62A)=Sof(H62B)=Sof(C60)=Sof(H60A)=
 Sof(H60B)=Sof(C57)=Sof(H57A)=Sof(H57B)=1-FVAR(2)
 Sof(C56)=Sof(H56A)=Sof(H56B)=Sof(C61)=Sof(H61A)=Sof(H61B)=Sof(C59)=Sof(H59A)=
 Sof(H59B)=Sof(C58)=Sof(H58A)=Sof(H58B)=FVAR(2)
 Fixed Sof: H32(0.5) H32A(0.5) H5A(0.5) H5B(0.5) H63A(0.5) H63B(0.5) H66A(0.5)
 H66B(0.5) C34(0.5) H34A(0.5) H34B(0.5) H34C(0.5) C67(0.5) H67A(0.5) H67B(0.5)
 C65(0.5) H65A(0.5) H65B(0.5) C33(0.5) H33A(0.5) H33B(0.5) H33C(0.5) C7(0.5)
 H7A(0.5) H7B(0.5) H7C(0.5) C6(0.5) H6A(0.5) H6B(0.5) H6C(0.5)
7.a Secondary CH2 refined with riding coordinates:
 C30(H30A,H30B), C12(H12A,H12B), C63(H63A,H63B), C43(H43A,H43B), C20(H20A,
 H20B), C64(H64A,H64B), C66(H66A,H66B), C41(H41A,H41B), C22(H22A,H22B),
 C67(H67A,H67B), C65(H65A,H65B), C56(H56A,H56B), C61(H61A,H61B), C59(H59A,H59B),
  C58(H58A,H58B), C55(H55A,H55B), C62(H62A,H62B), C60(H60A,H60B), C57(H57A,H57B)
7.b Aromatic/amide H refined with riding coordinates:
 N4(H4), N5(H5), C48(H48), C37(H37), C38(H38), C8(H8), C47(H47), C39(H39),
 C10(H10), C26(H26), C9(H9), C28(H28), C27(H27), C01D(H01D), C01G(H01G),
 C01H(H01H), C01K(H01K), C18(H18), C16(H16), C17(H17), C51(H51), C52(H52),
 C54(H54), C53(H53)
7.c Idealised Me refined as rotating group:
 C13(H13A,H13B,H13C), C31(H31A,H31B,H31C), C44(H44A,H44B,H44C), C21(H21A,H21B,
 H21C), C42(H42A,H42B,H42C), C34(H34A,H34B,H34C), C23(H23A,H23B,H23C), C33(H33A,
 H33B,H33C), C7(H7A,H7B,H7C), C6(H6A,H6B,H6C)
;
_olex2_submission_special_instructions 'No special instructions were received'
_oxdiff_exptl_absorpt_empirical_details
;
Empirical correction (ABSPACK) includes:
- Absorption correction using spherical harmonics
- Frame scaling
;

loop_
_space_group_symop_operation_xyz
'x, y, z'
'-x+1/2, y+1/2, -z+1/2'
'-x, -y, -z'
'x-1/2, -y-1/2, z-1/2'

loop_
_atom_site_label
_atom_site_type_symbol
_atom_site_fract_x
_atom_site_fract_y
_atom_site_fract_z
_atom_site_U_iso_or_equiv
_atom_site_adp_type
_atom_site_occupancy
_atom_site_site_symmetry_order
_atom_site_calc_flag
_atom_site_refinement_flags_posn
_atom_site_refinement_flags_adp
_atom_site_refinement_flags_occupancy
_atom_site_disorder_assembly
_atom_site_disorder_group
O2 O 0.51917(9) 0.86463(9) 0.51812(7) 0.0216(3) Uani 1 1 d . . . . .
O1 O 0.47036(10) 0.73032(10) 0.53626(7) 0.0262(4) Uani 1 1 d . . . . .
N1 N 0.60343(11) 0.75004(11) 0.47138(8) 0.0222(4) Uani 1 1 d . . . . .
N2 N 0.60891(12) 0.77337(12) 0.58724(8) 0.0232(4) Uani 1 1 d . . . . .
N4 N 0.72903(13) 0.70180(14) 0.42401(9) 0.0316(5) Uani 1 1 d . . . . .
H4 H 0.7024 0.7037 0.3871 0.038 Uiso 1 1 calc R U . . .
N3 N 0.73198(12) 0.72749(13) 0.53039(9) 0.0292(5) Uani 1 1 d . . . . .
O4 O 0.73509(15) 0.78066(15) 0.76839(9) 0.0548(6) Uani 1 1 d . . . . .
N5 N 0.74099(14) 0.74878(15) 0.63687(9) 0.0369(5) Uani 1 1 d . . . . .
H5 H 0.7163 0.7601 0.6734 0.044 Uiso 1 1 calc R U . . .
O3 O 0.70237(15) 0.67353(17) 0.29134(10) 0.0589(6) Uani 1 1 d D . . . .
C1 C 0.68662(14) 0.72682(14) 0.47619(11) 0.0248(5) Uani 1 1 d . . . . .
C3 C 0.55948(14) 0.74873(15) 0.41048(10) 0.0252(5) Uani 1 1 d . . . . .
C46 C 0.43129(14) 0.86299(15) 0.51840(10) 0.0244(5) Uani 1 1 d . . . . .
C45 C 0.40231(14) 0.78200(16) 0.52958(10) 0.0272(5) Uani 1 1 d . . . . .
C24 C 0.57093(15) 0.79412(15) 0.64797(10) 0.0272(5) Uani 1 1 d . . . . .
C2 C 0.69244(15) 0.75022(15) 0.58368(11) 0.0266(5) Uani 1 1 d . . . . .
C35 C 0.83236(15) 0.72924(17) 0.63612(11) 0.0324(6) Uani 1 1 d . . . . .
C4 C 0.56204(15) 0.81923(16) 0.37235(11) 0.0308(5) Uani 1 1 d . . . . .
C25 C 0.56945(17) 0.87619(17) 0.66781(11) 0.0340(6) Uani 1 1 d . . . . .
C48 C 0.37648(16) 0.92712(18) 0.50983(11) 0.0340(6) Uani 1 1 d . . . . .
H48 H 0.3975 0.9812 0.5028 0.041 Uiso 1 1 calc R U . . .
C29 C 0.53460(17) 0.73055(18) 0.68421(12) 0.0371(6) Uani 1 1 d . . . . .
C11 C 0.51323(17) 0.67855(17) 0.39310(12) 0.0350(6) Uani 1 1 d . . . . .
C36 C 0.85859(16) 0.64768(18) 0.64079(12) 0.0351(6) Uani 1 1 d . . . . .
C37 C 0.94773(16) 0.63099(18) 0.64137(12) 0.0367(6) Uani 1 1 d . . . . .
H37 H 0.9671 0.5757 0.6451 0.044 Uiso 1 1 calc R U . . .
C38 C 1.00734(16) 0.69315(18) 0.63657(13) 0.0384(6) Uani 1 1 d . . . . .
H38 H 1.0674 0.6807 0.6358 0.046 Uiso 1 1 calc R U . . .
C8 C 0.51345(18) 0.8191(2) 0.31639(12) 0.0406(6) Uani 1 1 d . . . . .
H8 H 0.5135 0.8664 0.2900 0.049 Uiso 1 1 calc R U . . .
C47 C 0.31600(16) 0.7638(2) 0.53214(12) 0.0396(7) Uani 1 1 d . . . . .
H47 H 0.2969 0.7091 0.5397 0.048 Uiso 1 1 calc R U . . .
C14 C 0.81707(17) 0.6719(2) 0.42698(12) 0.0447(7) Uani 1 1 d . U . . .
C30 C 0.61027(18) 0.94409(16) 0.62952(13) 0.0374(6) Uani 1 1 d . . . . .
H30A H 0.5642 0.9722 0.6049 0.045 Uiso 1 1 calc R U . . .
H30B H 0.6508 0.9191 0.5988 0.045 Uiso 1 1 calc R U . . .
C40 C 0.89174(18) 0.79333(18) 0.63315(13) 0.0391(6) Uani 1 1 d . . . . .
C39 C 0.98008(18) 0.77372(19) 0.63290(14) 0.0430(7) Uani 1 1 d . . . . .
H39 H 1.0218 0.8165 0.6302 0.052 Uiso 1 1 calc R U . . .
C50 C 0.28552(17) 0.9101(2) 0.51178(12) 0.0462(8) Uani 1 1 d D . . . .
C32 C 0.53747(19) 0.64208(18) 0.66283(15) 0.0423(7) Uani 1 1 d . . . . .
H32 H 0.590(5) 0.630(4) 0.641(3) 0.051 Uiso 0.5 1 d . U P A 1
H32A H 0.514(4) 0.640(4) 0.613(3) 0.051 Uiso 0.5 1 d . U P B 2
C12 C 0.51412(19) 0.60085(17) 0.43243(14) 0.0420(6) Uani 1 1 d . . . . .
H12A H 0.5408 0.6131 0.4742 0.050 Uiso 1 1 calc R U . . .
H12B H 0.5509 0.5595 0.4111 0.050 Uiso 1 1 calc R U . . .
C49 C 0.25586(16) 0.8284(2) 0.52320(12) 0.0488(9) Uani 1 1 d D . . . .
C5 C 0.6155(2) 0.8932(2) 0.38924(14) 0.0451(7) Uani 1 1 d . . . . .
H5A H 0.574(5) 0.941(5) 0.395(3) 0.054 Uiso 0.5 1 d . U P C 1
H5B H 0.640(5) 0.891(4) 0.432(3) 0.054 Uiso 0.5 1 d . U P D 2
B1 B 0.55068(15) 0.77965(15) 0.52829(11) 0.0213(5) Uani 1 1 d . . . . .
C19 C 0.88469(18) 0.7271(3) 0.43800(13) 0.0570(10) Uani 1 1 d . U . . .
C10 C 0.4664(2) 0.6820(2) 0.33603(14) 0.0518(8) Uani 1 1 d . . . . .
H10 H 0.4344 0.6352 0.3226 0.062 Uiso 1 1 calc R U . . .
C26 C 0.5278(2) 0.8937(2) 0.72517(13) 0.0533(9) Uani 1 1 d . . . . .
H26 H 0.5246 0.9490 0.7394 0.064 Uiso 1 1 calc R U . . .
C9 C 0.4657(2) 0.7517(2) 0.29909(14) 0.0542(8) Uani 1 1 d . . . . .
H9 H 0.4319 0.7531 0.2613 0.065 Uiso 1 1 calc R U . . .
C63 C 0.7284(2) 0.6968(2) 0.79250(13) 0.0559(9) Uani 1 1 d . . . . .
H63A H 0.7744 0.6605 0.7757 0.067 Uiso 0.5 1 calc R U P E 2
H63B H 0.6708 0.6722 0.7841 0.067 Uiso 0.5 1 calc R U P E 2
C43 C 0.79636(19) 0.5764(2) 0.64387(16) 0.0504(8) Uani 1 1 d . . . . .
H43A H 0.8154 0.5381 0.6776 0.061 Uiso 1 1 calc R U . . .
H43B H 0.7382 0.5972 0.6552 0.061 Uiso 1 1 calc R U . . .
C28 C 0.4958(2) 0.7525(2) 0.74163(14) 0.0575(10) Uani 1 1 d . . . . .
H28 H 0.4719 0.7107 0.7677 0.069 Uiso 1 1 calc R U . . .
C20 C 0.87144(18) 0.8179(3) 0.44410(14) 0.0601(10) Uani 1 1 d . . . . .
H20A H 0.8961 0.8366 0.4850 0.072 Uiso 1 1 calc R U . . .
H20B H 0.8085 0.8296 0.4445 0.072 Uiso 1 1 calc R U . . .
C15 C 0.8306(2) 0.5880(3) 0.41894(14) 0.0614(10) Uani 1 1 d . U . . .
C27 C 0.4916(3) 0.8325(2) 0.76118(14) 0.0657(11) Uani 1 1 d . . . . .
H27 H 0.4634 0.8458 0.7998 0.079 Uiso 1 1 calc R U . . .
C13 C 0.4248(2) 0.5642(2) 0.44295(18) 0.0571(8) Uani 1 1 d . . . . .
H13A H 0.4002 0.5468 0.4022 0.086 Uiso 1 1 calc R U . . .
H13B H 0.3870 0.6056 0.4622 0.086 Uiso 1 1 calc R U . . .
H13C H 0.4295 0.5166 0.4712 0.086 Uiso 1 1 calc R U . . .
C64 C 0.7225(2) 0.8388(3) 0.81751(14) 0.0601(10) Uani 1 1 d . . . . .
H64A H 0.6716 0.8737 0.8078 0.072 Uiso 1 1 calc R U . . .
H64B H 0.7740 0.8748 0.8215 0.072 Uiso 1 1 calc R U . . .
C01D C 0.1635(4) 0.8336(9) 0.5228(4) 0.023(2) Uani 0.45(2) 1 d D . P F 1
H01D H 0.1345 0.7834 0.5314 0.028 Uiso 0.45(2) 1 calc R U P F 1
C31 C 0.6591(2) 1.0082(2) 0.66799(17) 0.0561(9) Uani 1 1 d . . . . .
H31A H 0.6888 1.0461 0.6392 0.084 Uiso 1 1 calc R U . . .
H31B H 0.7018 0.9808 0.6953 0.084 Uiso 1 1 calc R U . . .
H31C H 0.6182 1.0390 0.6943 0.084 Uiso 1 1 calc R U . . .
C66 C 0.7084(3) 0.7936(3) 0.87732(15) 0.0706(12) Uani 1 1 d . . . . .
H66A H 0.6609 0.8191 0.9018 0.085 Uiso 0.5 1 calc R U P G 1
H66B H 0.7617 0.7941 0.9036 0.085 Uiso 0.5 1 calc R U P G 1
C01G C 0.1108(6) 0.8983(10) 0.5122(4) 0.023(2) Uani 0.45(2) 1 d D . P F 1
H01G H 0.0499 0.8902 0.5120 0.028 Uiso 0.45(2) 1 calc R U P F 1
C01H C 0.2361(8) 0.9874(7) 0.5016(7) 0.034(2) Uani 0.45(2) 1 d D . P F 1
H01H H 0.2634 1.0392 0.4957 0.041 Uiso 0.45(2) 1 calc R U P F 1
C41 C 0.8623(3) 0.8811(2) 0.6316(2) 0.0758(13) Uani 1 1 d . . . . .
H41A H 0.8582 0.8975 0.5865 0.091 Uiso 1 1 calc R U . . .
H41B H 0.8028 0.8825 0.6488 0.091 Uiso 1 1 calc R U . . .
C22 C 0.7552(3) 0.5315(2) 0.40622(19) 0.0733(12) Uani 1 1 d . . . . .
H22A H 0.7204 0.5557 0.3714 0.088 Uiso 1 1 calc R U . . .
H22B H 0.7183 0.5311 0.4445 0.088 Uiso 1 1 calc R U . . .
C01K C 0.1440(6) 0.9774(10) 0.5014(5) 0.026(2) Uani 0.45(2) 1 d D . P F 1
H01K H 0.1066 1.0229 0.4942 0.031 Uiso 0.45(2) 1 calc R U P F 1
C44 C 0.7906(3) 0.5314(3) 0.58308(18) 0.0676(11) Uani 1 1 d . . . . .
H44A H 0.7717 0.5690 0.5495 0.101 Uiso 1 1 calc R U . . .
H44B H 0.7488 0.4864 0.5870 0.101 Uiso 1 1 calc R U . . .
H44C H 0.8476 0.5089 0.5724 0.101 Uiso 1 1 calc R U . . .
C21 C 0.9133(3) 0.8663(3) 0.39046(18) 0.0881(16) Uani 1 1 d . . . . .
H21A H 0.8858 0.8512 0.3501 0.132 Uiso 1 1 calc R U . . .
H21B H 0.9752 0.8534 0.3888 0.132 Uiso 1 1 calc R U . . .
H21C H 0.9056 0.9253 0.3980 0.132 Uiso 1 1 calc R U . . .
C18 C 0.9682(2) 0.6938(4) 0.44379(15) 0.0888(15) Uani 1 1 d . U . H 1
H18 H 1.0155 0.7296 0.4524 0.107 Uiso 1 1 calc R U . H 1
C16 C 0.9164(3) 0.5595(4) 0.42469(17) 0.0913(15) Uani 1 1 d . U . H 1
H16 H 0.9279 0.5025 0.4196 0.110 Uiso 1 1 calc R U . H 1
C17 C 0.9833(3) 0.6119(4) 0.43741(18) 0.1018(17) Uani 1 1 d . U . H 1
H17 H 1.0406 0.5911 0.4418 0.122 Uiso 1 1 calc R U . H 1
C42 C 0.9084(4) 0.9405(3) 0.6621(4) 0.133(3) Uani 1 1 d . . . . .
H42A H 0.8791 0.9936 0.6570 0.199 Uiso 1 1 calc R U . . .
H42B H 0.9667 0.9437 0.6441 0.199 Uiso 1 1 calc R U . . .
H42C H 0.9126 0.9270 0.7073 0.199 Uiso 1 1 calc R U . . .
C34 C 0.4964(4) 0.5723(4) 0.7029(3) 0.0424(13) Uani 0.5 1 d . . P I 1
H34A H 0.5253 0.5695 0.7443 0.064 Uiso 0.5 1 calc R U P I 1
H34B H 0.5034 0.5197 0.6808 0.064 Uiso 0.5 1 calc R U P I 1
H34C H 0.4346 0.5836 0.7089 0.064 Uiso 0.5 1 calc R U P I 1
C67 C 0.7427(4) 0.7184(4) 0.8664(3) 0.0447(14) Uani 0.5 1 d . . P J 2
H67A H 0.7138 0.6767 0.8933 0.054 Uiso 0.5 1 calc R U P J 2
H67B H 0.8053 0.7185 0.8768 0.054 Uiso 0.5 1 calc R U P J 2
C23 C 0.7744(5) 0.4434(3) 0.3890(3) 0.138(3) Uani 1 1 d . . . . .
H23A H 0.8090 0.4419 0.3501 0.208 Uiso 1 1 calc R U . . .
H23B H 0.7199 0.4138 0.3820 0.208 Uiso 1 1 calc R U . . .
H23C H 0.8068 0.4172 0.4235 0.208 Uiso 1 1 calc R U . . .
C65 C 0.6822(5) 0.6962(5) 0.8566(3) 0.0534(16) Uani 0.5 1 d . . P J 1
H65A H 0.7066 0.6549 0.8862 0.064 Uiso 0.5 1 calc R U P J 1
H65B H 0.6189 0.6882 0.8522 0.064 Uiso 0.5 1 calc R U P J 1
C33 C 0.4529(5) 0.6099(5) 0.6700(4) 0.0624(19) Uani 0.5 1 d . . P I 2
H33A H 0.4325 0.6208 0.7131 0.094 Uiso 0.5 1 calc R U P I 2
H33B H 0.4539 0.5504 0.6625 0.094 Uiso 0.5 1 calc R U P I 2
H33C H 0.4139 0.6361 0.6393 0.094 Uiso 0.5 1 calc R U P I 2
C51 C 0.1661(4) 0.7953(10) 0.5269(4) 0.034(2) Uani 0.55(2) 1 d D . P F 2
H51 H 0.1525 0.7393 0.5351 0.040 Uiso 0.55(2) 1 calc R U P F 2
C52 C 0.1049(5) 0.8562(11) 0.5167(4) 0.038(3) Uani 0.55(2) 1 d D . P F 2
H52 H 0.0452 0.8422 0.5179 0.046 Uiso 0.55(2) 1 calc R U P F 2
C54 C 0.2140(7) 0.9624(9) 0.5023(6) 0.041(3) Uani 0.55(2) 1 d D . P F 2
H54 H 0.2250 1.0187 0.4937 0.049 Uiso 0.55(2) 1 calc R U P F 2
C53 C 0.1282(5) 0.9366(11) 0.5049(3) 0.034(3) Uani 0.55(2) 1 d D . P F 2
H53 H 0.0837 0.9760 0.4983 0.041 Uiso 0.55(2) 1 calc R U P F 2
C56 C 0.7324(4) 0.7384(3) 0.2508(2) 0.0364(13) Uani 0.571(7) 1 d D . P K 1
H56A H 0.7772 0.7737 0.2707 0.044 Uiso 0.571(7) 1 calc R U P K 1
H56B H 0.6852 0.7722 0.2325 0.044 Uiso 0.571(7) 1 calc R U P K 1
C61 C 0.6472(5) 0.6355(6) 0.2461(3) 0.058(2) Uani 0.571(7) 1 d D . P K 1
H61A H 0.6219 0.5850 0.2647 0.069 Uiso 0.571(7) 1 calc R U P K 1
H61B H 0.5990 0.6732 0.2353 0.069 Uiso 0.571(7) 1 calc R U P K 1
C59 C 0.6916(6) 0.6157(7) 0.1923(4) 0.093(3) Uani 0.571(7) 1 d D . P K 1
H59A H 0.6586 0.6316 0.1539 0.112 Uiso 0.571(7) 1 calc R U P K 1
H59B H 0.7041 0.5560 0.1906 0.112 Uiso 0.571(7) 1 calc R U P K 1
C58 C 0.7744(6) 0.6650(9) 0.1981(4) 0.096(4) Uani 0.571(7) 1 d D . P K 1
H58A H 0.7925 0.6895 0.1572 0.116 Uiso 0.571(7) 1 calc R U P K 1
H58B H 0.8226 0.6329 0.2168 0.116 Uiso 0.571(7) 1 calc R U P K 1
C55 C 0.7824(6) 0.6882(11) 0.2633(4) 0.115(7) Uani 0.429(7) 1 d D . P K 2
H55A H 0.8192 0.6383 0.2634 0.137 Uiso 0.429(7) 1 calc R U P K 2
H55B H 0.8137 0.7337 0.2844 0.137 Uiso 0.429(7) 1 calc R U P K 2
C62 C 0.6777(6) 0.6018(7) 0.2388(5) 0.093(6) Uani 0.429(7) 1 d D . P K 2
H62A H 0.6871 0.5458 0.2560 0.112 Uiso 0.429(7) 1 calc R U P K 2
H62B H 0.6172 0.6070 0.2237 0.112 Uiso 0.429(7) 1 calc R U P K 2
C60 C 0.7360(9) 0.6205(8) 0.1922(5) 0.093(3) Uani 0.429(7) 1 d D . P K 2
H60A H 0.7140 0.6002 0.1508 0.112 Uiso 0.429(7) 1 calc R U P K 2
H60B H 0.7917 0.5927 0.2011 0.112 Uiso 0.429(7) 1 calc R U P K 2
C57 C 0.7504(6) 0.7142(7) 0.1885(4) 0.060(3) Uani 0.429(7) 1 d D . P K 2
H57A H 0.6974 0.7483 0.1854 0.072 Uiso 0.429(7) 1 calc R U P K 2
H57B H 0.7969 0.7327 0.1596 0.072 Uiso 0.429(7) 1 calc R U P K 2
C7 C 0.6514(10) 0.9475(7) 0.3440(4) 0.096(4) Uani 0.5 1 d . . P L 1
H7A H 0.6844 0.9906 0.3659 0.144 Uiso 0.5 1 calc R U P L 1
H7B H 0.6048 0.9726 0.3190 0.144 Uiso 0.5 1 calc R U P L 1
H7C H 0.6901 0.9169 0.3158 0.144 Uiso 0.5 1 calc R U P L 1
C6 C 0.6904(5) 0.8994(6) 0.3382(4) 0.0578(19) Uani 0.5 1 d . . P L 2
H6A H 0.7194 0.8460 0.3344 0.087 Uiso 0.5 1 calc R U P L 2
H6B H 0.7324 0.9412 0.3514 0.087 Uiso 0.5 1 calc R U P L 2
H6C H 0.6654 0.9147 0.2970 0.087 Uiso 0.5 1 calc R U P L 2

loop_
_atom_site_aniso_label
_atom_site_aniso_U_11
_atom_site_aniso_U_22
_atom_site_aniso_U_33
_atom_site_aniso_U_23
_atom_site_aniso_U_13
_atom_site_aniso_U_12
O2 0.0151(7) 0.0263(8) 0.0233(8) 0.0000(6) -0.0013(5) 0.0015(6)
O1 0.0232(8) 0.0286(8) 0.0269(8) -0.0018(6) 0.0037(6) -0.0049(6)
N1 0.0181(9) 0.0288(10) 0.0198(9) -0.0005(7) -0.0017(7) 0.0045(7)
N2 0.0202(9) 0.0300(10) 0.0193(9) -0.0004(7) 0.0020(7) 0.0069(7)
N4 0.0223(10) 0.0538(13) 0.0185(9) -0.0057(9) -0.0022(7) 0.0139(9)
N3 0.0213(9) 0.0469(12) 0.0195(9) -0.0026(8) -0.0007(7) 0.0128(8)
O4 0.0656(14) 0.0713(15) 0.0276(10) 0.0047(9) -0.0001(9) 0.0295(12)
N5 0.0269(11) 0.0657(15) 0.0180(9) -0.0045(9) -0.0023(8) 0.0231(10)
O3 0.0520(13) 0.0864(17) 0.0382(12) -0.0106(11) 0.0003(10) -0.0100(12)
C1 0.0205(11) 0.0329(12) 0.0210(11) -0.0011(9) -0.0001(8) 0.0053(9)
C3 0.0202(10) 0.0371(13) 0.0182(10) -0.0048(9) -0.0016(8) 0.0061(9)
C46 0.0158(10) 0.0392(13) 0.0181(10) -0.0042(9) -0.0010(8) 0.0035(9)
C45 0.0182(11) 0.0431(14) 0.0203(11) -0.0056(9) 0.0019(8) -0.0011(9)
C24 0.0232(11) 0.0399(13) 0.0185(11) 0.0001(9) 0.0009(8) 0.0118(10)
C2 0.0238(11) 0.0351(13) 0.0211(11) -0.0002(9) -0.0006(9) 0.0093(9)
C35 0.0246(12) 0.0547(16) 0.0180(11) -0.0049(10) -0.0043(9) 0.0168(11)
C4 0.0265(12) 0.0443(14) 0.0215(11) 0.0001(10) 0.0021(9) 0.0087(10)
C25 0.0346(13) 0.0434(14) 0.0239(12) -0.0037(10) -0.0040(10) 0.0152(11)
C48 0.0298(12) 0.0499(15) 0.0222(11) -0.0049(10) -0.0043(9) 0.0164(11)
C29 0.0361(14) 0.0494(16) 0.0259(12) 0.0106(11) 0.0075(10) 0.0176(12)
C11 0.0359(13) 0.0395(14) 0.0296(13) -0.0100(11) -0.0045(10) 0.0047(11)
C36 0.0274(12) 0.0506(16) 0.0273(12) -0.0013(11) 0.0021(9) 0.0106(11)
C37 0.0289(13) 0.0439(15) 0.0374(14) -0.0058(11) -0.0019(10) 0.0133(11)
C38 0.0235(12) 0.0532(16) 0.0384(14) -0.0083(12) -0.0068(10) 0.0102(11)
C8 0.0400(14) 0.0582(18) 0.0236(12) 0.0032(12) -0.0055(11) 0.0103(13)
C47 0.0225(12) 0.0697(19) 0.0267(12) -0.0104(12) 0.0045(9) -0.0136(12)
C14 0.0301(14) 0.084(2) 0.0203(12) -0.0073(13) 0.0011(10) 0.0291(14)
C30 0.0406(14) 0.0340(14) 0.0375(14) -0.0086(11) -0.0098(11) 0.0071(11)
C40 0.0377(14) 0.0462(16) 0.0331(13) -0.0090(11) -0.0188(11) 0.0140(12)
C39 0.0329(14) 0.0528(17) 0.0431(15) -0.0051(13) -0.0171(12) 0.0023(12)
C50 0.0237(13) 0.092(2) 0.0229(12) -0.0119(14) -0.0045(10) 0.0229(15)
C32 0.0386(15) 0.0425(16) 0.0458(16) 0.0176(13) 0.0129(12) 0.0078(12)
C12 0.0478(16) 0.0318(14) 0.0464(16) -0.0113(12) -0.0086(12) -0.0007(12)
C49 0.0144(12) 0.108(3) 0.0239(12) -0.0167(15) -0.0007(9) 0.0041(14)
C5 0.0489(17) 0.0492(17) 0.0373(15) 0.0141(13) -0.0053(13) -0.0105(14)
B1 0.0171(11) 0.0260(12) 0.0207(12) 0.0004(9) 0.0001(9) -0.0005(9)
C19 0.0217(13) 0.126(3) 0.0238(13) -0.0186(16) -0.0003(10) 0.0194(15)
C10 0.0586(19) 0.0587(19) 0.0379(16) -0.0159(14) -0.0178(14) -0.0062(15)
C26 0.069(2) 0.062(2) 0.0288(14) -0.0100(13) 0.0014(13) 0.0362(17)
C9 0.0549(19) 0.078(2) 0.0290(14) -0.0036(15) -0.0189(13) 0.0017(17)
C63 0.075(2) 0.068(2) 0.0252(14) 0.0142(13) 0.0105(14) 0.0405(18)
C43 0.0303(14) 0.063(2) 0.0583(19) 0.0138(15) 0.0051(13) 0.0042(13)
C28 0.065(2) 0.073(2) 0.0342(15) 0.0203(15) 0.0247(14) 0.0322(18)
C20 0.0226(13) 0.122(3) 0.0358(15) -0.0295(18) 0.0074(11) -0.0095(16)
C15 0.062(2) 0.088(2) 0.0338(15) 0.0031(16) 0.0120(14) 0.0473(19)
C27 0.088(3) 0.082(3) 0.0272(15) 0.0059(15) 0.0244(15) 0.044(2)
C13 0.057(2) 0.0428(17) 0.071(2) 0.0008(15) -0.0143(16) -0.0103(15)
C64 0.058(2) 0.086(3) 0.0360(16) -0.0040(16) -0.0081(14) 0.0407(19)
C01D 0.012(4) 0.028(5) 0.030(3) 0.001(3) 0.000(2) 0.003(3)
C31 0.0495(18) 0.0547(19) 0.064(2) -0.0284(16) -0.0122(15) 0.0029(15)
C66 0.059(2) 0.125(4) 0.0281(15) -0.0085(18) 0.0095(14) -0.021(2)
C01G 0.018(4) 0.020(7) 0.031(4) 0.003(6) -0.002(3) 0.004(5)
C01H 0.006(4) 0.062(6) 0.034(4) -0.007(4) -0.006(4) 0.003(3)
C41 0.084(3) 0.054(2) 0.089(3) -0.0227(19) -0.056(2) 0.032(2)
C22 0.100(3) 0.063(2) 0.057(2) 0.0002(18) 0.019(2) 0.036(2)
C01K 0.018(4) 0.030(6) 0.029(3) -0.001(4) -0.001(2) 0.005(4)
C44 0.063(2) 0.081(3) 0.059(2) 0.0137(19) -0.0118(17) -0.032(2)
C21 0.062(2) 0.151(4) 0.051(2) -0.039(3) 0.0280(18) -0.042(3)
C18 0.0270(15) 0.206(5) 0.0332(16) -0.018(2) -0.0004(12) 0.042(2)
C16 0.084(3) 0.146(4) 0.0446(19) 0.018(2) 0.0221(19) 0.088(3)
C17 0.048(2) 0.213(5) 0.044(2) 0.008(3) 0.0089(16) 0.081(3)
C42 0.129(4) 0.048(2) 0.220(7) -0.035(3) -0.126(5) 0.027(3)
C34 0.061(4) 0.037(3) 0.029(3) 0.012(2) 0.007(3) -0.004(3)
C67 0.046(4) 0.064(4) 0.024(3) 0.007(3) 0.003(2) 0.012(3)
C23 0.196(7) 0.076(4) 0.144(6) -0.003(3) 0.011(5) 0.073(4)
C65 0.043(4) 0.079(5) 0.038(3) 0.009(3) 0.003(3) 0.004(3)
C33 0.056(4) 0.061(4) 0.070(5) -0.008(4) 0.013(4) -0.025(4)
C51 0.019(3) 0.053(6) 0.030(3) -0.005(4) -0.0006(18) 0.008(3)
C52 0.020(3) 0.063(8) 0.031(3) 0.002(4) -0.0003(19) 0.007(4)
C54 0.010(4) 0.084(7) 0.028(3) -0.011(5) -0.006(3) 0.013(4)
C53 0.027(6) 0.041(8) 0.036(4) -0.002(7) -0.003(4) 0.015(6)
C56 0.032(3) 0.038(3) 0.040(3) -0.007(2) 0.011(2) 0.010(2)
C61 0.042(4) 0.103(6) 0.028(3) -0.019(3) -0.007(3) -0.026(4)
C59 0.071(6) 0.152(6) 0.055(3) -0.053(4) -0.038(5) 0.080(7)
C58 0.083(7) 0.183(12) 0.024(3) -0.035(5) -0.004(3) 0.010(7)
C55 0.060(6) 0.246(19) 0.038(5) -0.061(8) 0.031(4) -0.099(10)
C62 0.043(5) 0.161(12) 0.076(8) 0.090(9) 0.041(5) 0.053(7)
C60 0.071(6) 0.152(6) 0.055(3) -0.053(4) -0.038(5) 0.080(7)
C57 0.035(4) 0.092(8) 0.053(5) 0.018(5) 0.001(4) 0.001(4)
C7 0.170(12) 0.075(6) 0.043(4) 0.000(5) 0.015(6) -0.060(7)
C6 0.055(4) 0.071(5) 0.048(4) 0.019(4) 0.009(3) -0.016(4)

loop_
_atom_type_symbol
_atom_type_description
_atom_type_scat_dispersion_real
_atom_type_scat_dispersion_imag
_atom_type_scat_source
C C 0.0181 0.0091 'International Tables Vol C Tables 4.2.6.8 and 6.1.1.4'
H H 0.0000 0.0000 'International Tables Vol C Tables 4.2.6.8 and 6.1.1.4'
B B 0.0090 0.0039 'International Tables Vol C Tables 4.2.6.8 and 6.1.1.4'
N N 0.0311 0.0180 'International Tables Vol C Tables 4.2.6.8 and 6.1.1.4'
O O 0.0492 0.0322 'International Tables Vol C Tables 4.2.6.8 and 6.1.1.4'

loop_
_geom_angle_atom_site_label_1
_geom_angle_atom_site_label_2
_geom_angle_atom_site_label_3
_geom_angle
_geom_angle_site_symmetry_1
_geom_angle_site_symmetry_3
_geom_angle_publ_flag
C46 O2 B1 107.99(17) . . ?
C45 O1 B1 107.51(17) . . ?
C1 N1 C3 120.44(18) . . ?
C1 N1 B1 122.78(18) . . ?
C3 N1 B1 116.78(17) . . ?
C24 N2 B1 117.52(17) . . ?
C2 N2 C24 120.36(18) . . ?
C2 N2 B1 122.11(18) . . ?
C1 N4 H4 119.1 . . ?
C1 N4 C14 121.82(19) . . ?
C14 N4 H4 119.1 . . ?
C2 N3 C1 118.84(19) . . ?
C64 O4 C63 111.0(2) . . ?
C2 N5 H5 118.9 . . ?
C2 N5 C35 122.28(19) . . ?
C35 N5 H5 118.9 . . ?
C61 O3 C56 96.6(4) . . ?
C55 O3 C62 92.2(5) . . ?
N1 C1 N4 119.5(2) . . ?
N3 C1 N1 124.0(2) . . ?
N3 C1 N4 116.5(2) . . ?
C4 C3 N1 118.8(2) . . ?
C11 C3 N1 118.8(2) . . ?
C11 C3 C4 122.3(2) . . ?
O2 C46 C45 109.68(19) . . ?
C48 C46 O2 127.5(2) . . ?
C48 C46 C45 122.9(2) . . ?
O1 C45 C46 110.53(19) . . ?
O1 C45 C47 128.2(3) . . ?
C47 C45 C46 121.3(2) . . ?
C25 C24 N2 119.5(2) . . ?
C25 C24 C29 122.2(2) . . ?
C29 C24 N2 118.2(2) . . ?
N2 C2 N5 119.2(2) . . ?
N3 C2 N2 124.5(2) . . ?
N3 C2 N5 116.2(2) . . ?
C36 C35 N5 119.5(3) . . ?
C40 C35 N5 118.7(2) . . ?
C40 C35 C36 121.8(2) . . ?
C3 C4 C5 122.4(2) . . ?
C8 C4 C3 117.9(2) . . ?
C8 C4 C5 119.6(2) . . ?
C24 C25 C30 122.1(2) . . ?
C24 C25 C26 117.4(3) . . ?
C26 C25 C30 120.5(3) . . ?
C46 C48 H48 121.3 . . ?
C46 C48 C50 117.4(3) . . ?
C50 C48 H48 121.3 . . ?
C24 C29 C32 121.8(2) . . ?
C28 C29 C24 117.2(3) . . ?
C28 C29 C32 121.0(3) . . ?
C3 C11 C12 122.5(2) . . ?
C3 C11 C10 117.0(3) . . ?
C10 C11 C12 120.5(3) . . ?
C35 C36 C37 118.1(3) . . ?
C35 C36 C43 123.4(2) . . ?
C37 C36 C43 118.5(3) . . ?
C36 C37 H37 119.5 . . ?
C38 C37 C36 121.0(3) . . ?
C38 C37 H37 119.5 . . ?
C37 C38 H38 120.0 . . ?
C37 C38 C39 120.0(2) . . ?
C39 C38 H38 120.0 . . ?
C4 C8 H8 119.6 . . ?
C9 C8 C4 120.8(3) . . ?
C9 C8 H8 119.6 . . ?
C45 C47 H47 120.9 . . ?
C45 C47 C49 118.3(3) . . ?
C49 C47 H47 120.9 . . ?
C19 C14 N4 119.6(3) . . ?
C15 C14 N4 117.8(3) . . ?
C15 C14 C19 122.6(3) . . ?
C25 C30 H30A 108.5 . . ?
C25 C30 H30B 108.5 . . ?
C25 C30 C31 115.1(3) . . ?
H30A C30 H30B 107.5 . . ?
C31 C30 H30A 108.5 . . ?
C31 C30 H30B 108.5 . . ?
C35 C40 C39 118.2(3) . . ?
C35 C40 C41 121.0(3) . . ?
C39 C40 C41 120.8(3) . . ?
C38 C39 C40 120.9(3) . . ?
C38 C39 H39 119.6 . . ?
C40 C39 H39 119.6 . . ?
C48 C50 C01H 109.6(6) . . ?
C49 C50 C48 120.0(3) . . ?
C49 C50 C01H 130.4(6) . . ?
C54 C50 C48 130.4(7) . . ?
C54 C50 C49 109.5(7) . . ?
C29 C32 H32 112(4) . . ?
C29 C32 H32A 107(3) . . ?
C29 C32 C34 121.5(3) . . ?
C34 C32 H32 117(4) . . ?
C33 C32 C29 107.0(4) . . ?
C33 C32 H32A 78(4) . . ?
C11 C12 H12A 108.8 . . ?
C11 C12 H12B 108.8 . . ?
C11 C12 C13 113.7(3) . . ?
H12A C12 H12B 107.7 . . ?
C13 C12 H12A 108.8 . . ?
C13 C12 H12B 108.8 . . ?
C47 C49 C50 120.2(2) . . ?
C47 C49 C01D 134.4(6) . . ?
C47 C49 C51 109.6(7) . . ?
C50 C49 C01D 105.3(6) . . ?
C50 C49 C51 130.2(6) . . ?
C4 C5 H5A 107(4) . . ?
C4 C5 H5B 114(4) . . ?
C4 C5 C6 106.9(4) . . ?
C7 C5 C4 123.9(4) . . ?
C7 C5 H5A 82(4) . . ?
C6 C5 H5B 110(4) . . ?
O2 B1 O1 104.26(17) . . ?
O2 B1 N1 110.83(18) . . ?
O2 B1 N2 111.75(18) . . ?
O1 B1 N1 111.45(18) . . ?
O1 B1 N2 111.01(18) . . ?
N1 B1 N2 107.60(17) . . ?
C14 C19 C20 123.1(2) . . ?
C14 C19 C18 117.0(4) . . ?
C18 C19 C20 119.9(4) . . ?
C11 C10 H10 119.3 . . ?
C9 C10 C11 121.4(3) . . ?
C9 C10 H10 119.3 . . ?
C25 C26 H26 119.3 . . ?
C27 C26 C25 121.4(3) . . ?
C27 C26 H26 119.3 . . ?
C8 C9 C10 120.4(3) . . ?
C8 C9 H9 119.8 . . ?
C10 C9 H9 119.8 . . ?
O4 C63 H63A 112.3 . . ?
O4 C63 H63B 112.3 . . ?
O4 C63 C67 97.1(3) . . ?
O4 C63 C65 110.3(4) . . ?
H63A C63 H63B 109.9 . . ?
C67 C63 H63A 112.3 . . ?
C67 C63 H63B 112.3 . . ?
C36 C43 H43A 109.1 . . ?
C36 C43 H43B 109.1 . . ?
H43A C43 H43B 107.9 . . ?
C44 C43 C36 112.3(3) . . ?
C44 C43 H43A 109.1 . . ?
C44 C43 H43B 109.1 . . ?
C29 C28 H28 119.2 . . ?
C27 C28 C29 121.7(3) . . ?
C27 C28 H28 119.2 . . ?
C19 C20 H20A 109.0 . . ?
C19 C20 H20B 109.0 . . ?
C19 C20 C21 112.8(3) . . ?
H20A C20 H20B 107.8 . . ?
C21 C20 H20A 109.0 . . ?
C21 C20 H20B 109.0 . . ?
C14 C15 C22 120.3(3) . . ?
C14 C15 C16 117.0(4) . . ?
C16 C15 C22 122.7(4) . . ?
C26 C27 H27 119.9 . . ?
C28 C27 C26 120.2(3) . . ?
C28 C27 H27 119.9 . . ?
C12 C13 H13A 109.5 . . ?
C12 C13 H13B 109.5 . . ?
C12 C13 H13C 109.5 . . ?
H13A C13 H13B 109.5 . . ?
H13A C13 H13C 109.5 . . ?
H13B C13 H13C 109.5 . . ?
O4 C64 H64A 110.0 . . ?
O4 C64 H64B 110.0 . . ?
O4 C64 C66 108.3(3) . . ?
H64A C64 H64B 108.4 . . ?
C66 C64 H64A 110.0 . . ?
C66 C64 H64B 110.0 . . ?
C49 C01D H01D 114.8 . . ?
C01G C01D C49 130.5(7) . . ?
C01G C01D H01D 114.8 . . ?
C30 C31 H31A 109.5 . . ?
C30 C31 H31B 109.5 . . ?
C30 C31 H31C 109.5 . . ?
H31A C31 H31B 109.5 . . ?
H31A C31 H31C 109.5 . . ?
H31B C31 H31C 109.5 . . ?
C64 C66 H66A 110.5 . . ?
C64 C66 H66B 110.5 . . ?
C64 C66 C65 106.3(3) . . ?
H66A C66 H66B 108.7 . . ?
C67 C66 C64 104.2(3) . . ?
C65 C66 H66A 110.5 . . ?
C65 C66 H66B 110.5 . . ?
C01D C01G H01G 119.3 . . ?
C01D C01G C01K 121.5(9) . . ?
C01K C01G H01G 119.3 . . ?
C50 C01H H01H 122.8 . . ?
C01K C01H C50 114.5(7) . . ?
C01K C01H H01H 122.8 . . ?
C40 C41 H41A 107.2 . . ?
C40 C41 H41B 107.2 . . ?
H41A C41 H41B 106.8 . . ?
C42 C41 C40 120.6(3) . . ?
C42 C41 H41A 107.2 . . ?
C42 C41 H41B 107.2 . . ?
C15 C22 H22A 107.8 . . ?
C15 C22 H22B 107.8 . . ?
C15 C22 C23 118.1(5) . . ?
H22A C22 H22B 107.1 . . ?
C23 C22 H22A 107.8 . . ?
C23 C22 H22B 107.8 . . ?
C01G C01K C01H 117.8(9) . . ?
C01G C01K H01K 121.1 . . ?
C01H C01K H01K 121.1 . . ?
C43 C44 H44A 109.5 . . ?
C43 C44 H44B 109.5 . . ?
C43 C44 H44C 109.5 . . ?
H44A C44 H44B 109.5 . . ?
H44A C44 H44C 109.5 . . ?
H44B C44 H44C 109.5 . . ?
C20 C21 H21A 109.5 . . ?
C20 C21 H21B 109.5 . . ?
C20 C21 H21C 109.5 . . ?
H21A C21 H21B 109.5 . . ?
H21A C21 H21C 109.5 . . ?
H21B C21 H21C 109.5 . . ?
C19 C18 H18 119.1 . . ?
C17 C18 C19 121.8(5) . . ?
C17 C18 H18 119.1 . . ?
C15 C16 H16 119.2 . . ?
C17 C16 C15 121.5(5) . . ?
C17 C16 H16 119.2 . . ?
C18 C17 C16 120.1(3) . . ?
C18 C17 H17 120.0 . . ?
C16 C17 H17 120.0 . . ?
C41 C42 H42A 109.5 . . ?
C41 C42 H42B 109.5 . . ?
C41 C42 H42C 109.5 . . ?
H42A C42 H42B 109.5 . . ?
H42A C42 H42C 109.5 . . ?
H42B C42 H42C 109.5 . . ?
C32 C34 H34A 109.5 . . ?
C32 C34 H34B 109.5 . . ?
C32 C34 H34C 109.5 . . ?
H34A C34 H34B 109.5 . . ?
H34A C34 H34C 109.5 . . ?
H34B C34 H34C 109.5 . . ?
C63 C67 H67A 110.1 . . ?
C63 C67 H67B 110.1 . . ?
C66 C67 C63 108.0(4) . . ?
C66 C67 H67A 110.1 . . ?
C66 C67 H67B 110.1 . . ?
H67A C67 H67B 108.4 . . ?
C22 C23 H23A 109.5 . . ?
C22 C23 H23B 109.5 . . ?
C22 C23 H23C 109.5 . . ?
H23A C23 H23B 109.5 . . ?
H23A C23 H23C 109.5 . . ?
H23B C23 H23C 109.5 . . ?
C63 C65 C66 96.4(4) . . ?
C63 C65 H65A 112.5 . . ?
C63 C65 H65B 112.5 . . ?
C66 C65 H65A 112.5 . . ?
C66 C65 H65B 112.5 . . ?
H65A C65 H65B 110.0 . . ?
C32 C33 H33A 109.5 . . ?
C32 C33 H33B 109.5 . . ?
C32 C33 H33C 109.5 . . ?
H33A C33 H33B 109.5 . . ?
H33A C33 H33C 109.5 . . ?
H33B C33 H33C 109.5 . . ?
C49 C51 H51 124.2 . . ?
C52 C51 C49 111.5(7) . . ?
C52 C51 H51 124.2 . . ?
C51 C52 H52 119.0 . . ?
C53 C52 C51 121.9(8) . . ?
C53 C52 H52 119.0 . . ?
C50 C54 H54 118.0 . . ?
C53 C54 C50 124.0(9) . . ?
C53 C54 H54 118.0 . . ?
C52 C53 C54 122.8(8) . . ?
C52 C53 H53 118.6 . . ?
C54 C53 H53 118.6 . . ?
O3 C56 H56A 113.7 . . ?
O3 C56 H56B 113.7 . . ?
O3 C56 C58 89.9(5) . . ?
H56A C56 H56B 110.9 . . ?
C58 C56 H56A 113.7 . . ?
C58 C56 H56B 113.7 . . ?
O3 C61 H61A 109.4 . . ?
O3 C61 H61B 109.4 . . ?
H61A C61 H61B 108.0 . . ?
C59 C61 O3 111.0(6) . . ?
C59 C61 H61A 109.4 . . ?
C59 C61 H61B 109.4 . . ?
C61 C59 H59A 111.0 . . ?
C61 C59 H59B 111.0 . . ?
C61 C59 C58 103.7(6) . . ?
H59A C59 H59B 109.0 . . ?
C58 C59 H59A 111.0 . . ?
C58 C59 H59B 111.0 . . ?
C56 C58 H58A 112.6 . . ?
C56 C58 H58B 112.6 . . ?
C59 C58 C56 95.6(6) . . ?
C59 C58 H58A 112.6 . . ?
C59 C58 H58B 112.6 . . ?
H58A C58 H58B 110.1 . . ?
O3 C55 H55A 111.7 . . ?
O3 C55 H55B 111.7 . . ?
O3 C55 C57 100.5(7) . . ?
H55A C55 H55B 109.4 . . ?
C57 C55 H55A 111.7 . . ?
C57 C55 H55B 111.7 . . ?
O3 C62 H62A 111.8 . . ?
O3 C62 H62B 111.8 . . ?
H62A C62 H62B 109.5 . . ?
C60 C62 O3 100.0(9) . . ?
C60 C62 H62A 111.8 . . ?
C60 C62 H62B 111.8 . . ?
C62 C60 H60A 109.5 . . ?
C62 C60 H60B 109.5 . . ?
C62 C60 C57 110.5(9) . . ?
H60A C60 H60B 108.1 . . ?
C57 C60 H60A 109.5 . . ?
C57 C60 H60B 109.5 . . ?
C55 C57 H57A 115.9 . . ?
C55 C57 H57B 115.9 . . ?
C60 C57 C55 75.5(7) . . ?
C60 C57 H57A 115.9 . . ?
C60 C57 H57B 115.9 . . ?
H57A C57 H57B 112.9 . . ?
C5 C7 H7A 109.5 . . ?
C5 C7 H7B 109.5 . . ?
C5 C7 H7C 109.5 . . ?
H7A C7 H7B 109.5 . . ?
H7A C7 H7C 109.5 . . ?
H7B C7 H7C 109.5 . . ?
C5 C6 H6A 109.5 . . ?
C5 C6 H6B 109.5 . . ?
C5 C6 H6C 109.5 . . ?
H6A C6 H6B 109.5 . . ?
H6A C6 H6C 109.5 . . ?
H6B C6 H6C 109.5 . . ?

loop_
_geom_bond_atom_site_label_1
_geom_bond_atom_site_label_2
_geom_bond_distance
_geom_bond_site_symmetry_2
_geom_bond_publ_flag
O2 C46 1.357(3) . ?
O2 B1 1.480(3) . ?
O1 C45 1.352(3) . ?
O1 B1 1.487(3) . ?
N1 C1 1.342(3) . ?
N1 C3 1.450(3) . ?
N1 B1 1.531(3) . ?
N2 C24 1.451(3) . ?
N2 C2 1.346(3) . ?
N2 B1 1.534(3) . ?
N4 H4 0.8800 . ?
N4 C1 1.346(3) . ?
N4 C14 1.445(3) . ?
N3 C1 1.338(3) . ?
N3 C2 1.333(3) . ?
O4 C63 1.460(4) . ?
O4 C64 1.417(4) . ?
N5 H5 0.8800 . ?
N5 C2 1.346(3) . ?
N5 C35 1.446(3) . ?
O3 C56 1.436(6) . ?
O3 C61 1.418(5) . ?
O3 C55 1.393(7) . ?
O3 C62 1.652(13) . ?
C3 C4 1.401(4) . ?
C3 C11 1.394(4) . ?
C46 C45 1.411(4) . ?
C46 C48 1.355(3) . ?
C45 C47 1.366(3) . ?
C24 C25 1.399(4) . ?
C24 C29 1.404(4) . ?
C35 C36 1.390(4) . ?
C35 C40 1.390(4) . ?
C4 C8 1.396(3) . ?
C4 C5 1.501(4) . ?
C25 C30 1.508(4) . ?
C25 C26 1.401(4) . ?
C48 H48 0.9500 . ?
C48 C50 1.432(4) . ?
C29 C32 1.508(4) . ?
C29 C28 1.399(4) . ?
C11 C12 1.511(4) . ?
C11 C10 1.402(4) . ?
C36 C37 1.403(3) . ?
C36 C43 1.507(4) . ?
C37 H37 0.9500 . ?
C37 C38 1.371(4) . ?
C38 H38 0.9500 . ?
C38 C39 1.378(4) . ?
C8 H8 0.9500 . ?
C8 C9 1.370(5) . ?
C47 H47 0.9500 . ?
C47 C49 1.414(5) . ?
C14 C19 1.395(5) . ?
C14 C15 1.391(5) . ?
C30 H30A 0.9900 . ?
C30 H30B 0.9900 . ?
C30 C31 1.519(4) . ?
C40 C39 1.401(4) . ?
C40 C41 1.499(4) . ?
C39 H39 0.9500 . ?
C50 C49 1.426(5) . ?
C50 C01H 1.485(10) . ?
C50 C54 1.407(9) . ?
C32 H32 0.96(7) . ?
C32 H32A 1.11(7) . ?
C32 C34 1.552(6) . ?
C32 C33 1.415(7) . ?
C12 H12A 0.9900 . ?
C12 H12B 0.9900 . ?
C12 C13 1.520(4) . ?
C49 C01D 1.428(7) . ?
C49 C51 1.489(8) . ?
C5 H5A 1.01(8) . ?
C5 H5B 0.98(7) . ?
C5 C7 1.415(9) . ?
C5 C6 1.586(8) . ?
C19 C20 1.496(6) . ?
C19 C18 1.403(4) . ?
C10 H10 0.9500 . ?
C10 C9 1.375(5) . ?
C26 H26 0.9500 . ?
C26 C27 1.372(5) . ?
C9 H9 0.9500 . ?
C63 H63A 0.9900 . ?
C63 H63B 0.9900 . ?
C63 C67 1.612(6) . ?
C63 C65 1.531(7) . ?
C43 H43A 0.9900 . ?
C43 H43B 0.9900 . ?
C43 C44 1.479(5) . ?
C28 H28 0.9500 . ?
C28 C27 1.367(5) . ?
C20 H20A 0.9900 . ?
C20 H20B 0.9900 . ?
C20 C21 1.524(5) . ?
C15 C22 1.506(6) . ?
C15 C16 1.409(5) . ?
C27 H27 0.9500 . ?
C13 H13A 0.9800 . ?
C13 H13B 0.9800 . ?
C13 H13C 0.9800 . ?
C64 H64A 0.9900 . ?
C64 H64B 0.9900 . ?
C64 C66 1.477(5) . ?
C01D H01D 0.9500 . ?
C01D C01G 1.348(11) . ?
C31 H31A 0.9800 . ?
C31 H31B 0.9800 . ?
C31 H31C 0.9800 . ?
C66 H66A 0.9900 . ?
C66 H66B 0.9900 . ?
C66 C67 1.353(8) . ?
C66 C65 1.692(9) . ?
C01G H01G 0.9500 . ?
C01G C01K 1.403(10) . ?
C01H H01H 0.9500 . ?
C01H C01K 1.431(12) . ?
C41 H41A 0.9900 . ?
C41 H41B 0.9900 . ?
C41 C42 1.359(5) . ?
C22 H22A 0.9900 . ?
C22 H22B 0.9900 . ?
C22 C23 1.508(6) . ?
C01K H01K 0.9500 . ?
C44 H44A 0.9800 . ?
C44 H44B 0.9800 . ?
C44 H44C 0.9800 . ?
C21 H21A 0.9800 . ?
C21 H21B 0.9800 . ?
C21 H21C 0.9800 . ?
C18 H18 0.9500 . ?
C18 C17 1.359(8) . ?
C16 H16 0.9500 . ?
C16 C17 1.366(8) . ?
C17 H17 0.9500 . ?
C42 H42A 0.9800 . ?
C42 H42B 0.9800 . ?
C42 H42C 0.9800 . ?
C34 H34A 0.9800 . ?
C34 H34B 0.9800 . ?
C34 H34C 0.9800 . ?
C67 H67A 0.9900 . ?
C67 H67B 0.9900 . ?
C23 H23A 0.9800 . ?
C23 H23B 0.9800 . ?
C23 H23C 0.9800 . ?
C65 H65A 0.9900 . ?
C65 H65B 0.9900 . ?
C33 H33A 0.9800 . ?
C33 H33B 0.9800 . ?
C33 H33C 0.9800 . ?
C51 H51 0.9500 . ?
C51 C52 1.384(9) . ?
C52 H52 0.9500 . ?
C52 C53 1.379(10) . ?
C54 H54 0.9500 . ?
C54 C53 1.391(10) . ?
C53 H53 0.9500 . ?
C56 H56A 0.9900 . ?
C56 H56B 0.9900 . ?
C56 C58 1.758(10) . ?
C61 H61A 0.9900 . ?
C61 H61B 0.9900 . ?
C61 C59 1.367(9) . ?
C59 H59A 0.9900 . ?
C59 H59B 0.9900 . ?
C59 C58 1.513(12) . ?
C58 H58A 0.9900 . ?
C58 H58B 0.9900 . ?
C55 H55A 0.9900 . ?
C55 H55B 0.9900 . ?
C55 C57 1.704(12) . ?
C62 H62A 0.9900 . ?
C62 H62B 0.9900 . ?
C62 C60 1.371(13) . ?
C60 H60A 0.9900 . ?
C60 H60B 0.9900 . ?
C60 C57 1.542(14) . ?
C57 H57A 0.9900 . ?
C57 H57B 0.9900 . ?
C7 H7A 0.9800 . ?
C7 H7B 0.9800 . ?
C7 H7C 0.9800 . ?
C6 H6A 0.9800 . ?
C6 H6B 0.9800 . ?
C6 H6C 0.9800 . ?

loop_
_geom_torsion_atom_site_label_1
_geom_torsion_atom_site_label_2
_geom_torsion_atom_site_label_3
_geom_torsion_atom_site_label_4
_geom_torsion
_geom_torsion_site_symmetry_1
_geom_torsion_site_symmetry_2
_geom_torsion_site_symmetry_3
_geom_torsion_site_symmetry_4
_geom_torsion_publ_flag
O2 C46 C45 O1 -0.4(2) . . . . ?
O2 C46 C45 C47 -180.0(2) . . . . ?
O2 C46 C48 C50 179.6(2) . . . . ?
O1 C45 C47 C49 -179.5(2) . . . . ?
N1 C3 C4 C8 -174.8(2) . . . . ?
N1 C3 C4 C5 6.0(3) . . . . ?
N1 C3 C11 C12 -6.0(4) . . . . ?
N1 C3 C11 C10 175.4(2) . . . . ?
N2 C24 C25 C30 -3.2(3) . . . . ?
N2 C24 C25 C26 176.6(2) . . . . ?
N2 C24 C29 C32 2.5(4) . . . . ?
N2 C24 C29 C28 -178.0(2) . . . . ?
N4 C14 C19 C20 -3.0(4) . . . . ?
N4 C14 C19 C18 176.6(2) . . . . ?
N4 C14 C15 C22 1.3(4) . . . . ?
N4 C14 C15 C16 -177.3(3) . . . . ?
O4 C63 C67 C66 32.5(5) . . . . ?
O4 C63 C65 C66 -25.6(5) . . . . ?
O4 C64 C66 C67 20.9(5) . . . . ?
O4 C64 C66 C65 -17.7(4) . . . . ?
N5 C35 C36 C37 -178.6(2) . . . . ?
N5 C35 C36 C43 2.8(4) . . . . ?
N5 C35 C40 C39 179.6(2) . . . . ?
N5 C35 C40 C41 0.8(4) . . . . ?
O3 C56 C58 C59 51.7(7) . . . . ?
O3 C61 C59 C58 -15.5(10) . . . . ?
O3 C55 C57 C60 -73.3(10) . . . . ?
O3 C62 C60 C57 -34.7(9) . . . . ?
C1 N1 C3 C4 -90.0(3) . . . . ?
C1 N1 C3 C11 92.6(3) . . . . ?
C1 N1 B1 O2 120.2(2) . . . . ?
C1 N1 B1 O1 -124.2(2) . . . . ?
C1 N1 B1 N2 -2.3(3) . . . . ?
C1 N4 C14 C19 -72.3(4) . . . . ?
C1 N4 C14 C15 107.3(3) . . . . ?
C1 N3 C2 N2 -0.3(4) . . . . ?
C1 N3 C2 N5 179.2(2) . . . . ?
C3 N1 C1 N4 -0.4(3) . . . . ?
C3 N1 C1 N3 178.9(2) . . . . ?
C3 N1 B1 O2 -59.2(2) . . . . ?
C3 N1 B1 O1 56.4(3) . . . . ?
C3 N1 B1 N2 178.33(18) . . . . ?
C3 C4 C8 C9 -0.8(4) . . . . ?
C3 C4 C5 C7 150.7(8) . . . . ?
C3 C4 C5 C6 112.4(4) . . . . ?
C3 C11 C12 C13 133.4(3) . . . . ?
C3 C11 C10 C9 -0.4(5) . . . . ?
C46 O2 B1 O1 -1.6(2) . . . . ?
C46 O2 B1 N1 118.39(18) . . . . ?
C46 O2 B1 N2 -121.60(18) . . . . ?
C46 C45 C47 C49 0.1(3) . . . . ?
C46 C48 C50 C49 0.8(3) . . . . ?
C46 C48 C50 C01H 179.9(7) . . . . ?
C46 C48 C50 C54 -177.4(7) . . . . ?
C45 O1 B1 O2 1.4(2) . . . . ?
C45 O1 B1 N1 -118.21(19) . . . . ?
C45 O1 B1 N2 121.86(19) . . . . ?
C45 C46 C48 C50 -0.7(3) . . . . ?
C45 C47 C49 C50 0.1(4) . . . . ?
C45 C47 C49 C01D -179.7(5) . . . . ?
C45 C47 C49 C51 179.2(3) . . . . ?
C24 N2 C2 N3 177.7(2) . . . . ?
C24 N2 C2 N5 -1.9(4) . . . . ?
C24 N2 B1 O2 61.4(3) . . . . ?
C24 N2 B1 O1 -54.5(3) . . . . ?
C24 N2 B1 N1 -176.72(19) . . . . ?
C24 C25 C30 C31 -139.1(3) . . . . ?
C24 C25 C26 C27 1.4(4) . . . . ?
C24 C29 C32 C34 -179.4(4) . . . . ?
C24 C29 C32 C33 -132.3(4) . . . . ?
C24 C29 C28 C27 1.5(5) . . . . ?
C2 N2 C24 C25 93.9(3) . . . . ?
C2 N2 C24 C29 -87.8(3) . . . . ?
C2 N2 B1 O2 -118.1(2) . . . . ?
C2 N2 B1 O1 126.0(2) . . . . ?
C2 N2 B1 N1 3.8(3) . . . . ?
C2 N3 C1 N1 2.0(4) . . . . ?
C2 N3 C1 N4 -178.7(2) . . . . ?
C2 N5 C35 C36 -87.9(3) . . . . ?
C2 N5 C35 C40 94.5(3) . . . . ?
C35 N5 C2 N2 -176.3(2) . . . . ?
C35 N5 C2 N3 4.1(4) . . . . ?
C35 C36 C37 C38 -0.9(4) . . . . ?
C35 C36 C43 C44 103.9(3) . . . . ?
C35 C40 C39 C38 -1.1(4) . . . . ?
C35 C40 C41 C42 143.5(6) . . . . ?
C4 C3 C11 C12 176.7(2) . . . . ?
C4 C3 C11 C10 -1.9(4) . . . . ?
C4 C8 C9 C10 -1.4(5) . . . . ?
C25 C24 C29 C32 -179.2(2) . . . . ?
C25 C24 C29 C28 0.3(4) . . . . ?
C25 C26 C27 C28 0.3(6) . . . . ?
C48 C46 C45 O1 179.9(2) . . . . ?
C48 C46 C45 C47 0.3(3) . . . . ?
C48 C50 C49 C47 -0.5(4) . . . . ?
C48 C50 C49 C01D 179.3(4) . . . . ?
C48 C50 C49 C51 -179.4(4) . . . . ?
C48 C50 C01H C01K 178.9(9) . . . . ?
C48 C50 C54 C53 179.1(6) . . . . ?
C29 C24 C25 C30 178.6(2) . . . . ?
C29 C24 C25 C26 -1.7(4) . . . . ?
C29 C28 C27 C26 -1.8(6) . . . . ?
C11 C3 C4 C8 2.5(3) . . . . ?
C11 C3 C4 C5 -176.7(2) . . . . ?
C11 C10 C9 C8 2.1(5) . . . . ?
C36 C35 C40 C39 2.0(4) . . . . ?
C36 C35 C40 C41 -176.7(3) . . . . ?
C36 C37 C38 C39 1.9(4) . . . . ?
C37 C36 C43 C44 -74.7(4) . . . . ?
C37 C38 C39 C40 -0.8(4) . . . . ?
C8 C4 C5 C7 -28.5(9) . . . . ?
C8 C4 C5 C6 -66.8(4) . . . . ?
C47 C49 C01D C01G -178.1(7) . . . . ?
C47 C49 C51 C52 -178.4(5) . . . . ?
C14 N4 C1 N1 -176.6(3) . . . . ?
C14 N4 C1 N3 4.1(4) . . . . ?
C14 C19 C20 C21 -114.2(3) . . . . ?
C14 C19 C18 C17 1.6(5) . . . . ?
C14 C15 C22 C23 171.7(4) . . . . ?
C14 C15 C16 C17 -0.2(5) . . . . ?
C30 C25 C26 C27 -178.9(3) . . . . ?
C40 C35 C36 C37 -1.1(4) . . . . ?
C40 C35 C36 C43 -179.8(3) . . . . ?
C39 C40 C41 C42 -35.2(7) . . . . ?
C50 C49 C01D C01G 2.1(10) . . . . ?
C50 C49 C51 C52 0.5(8) . . . . ?
C50 C01H C01K C01G 1.6(17) . . . . ?
C50 C54 C53 C52 -0.5(16) . . . . ?
C32 C29 C28 C27 -179.0(3) . . . . ?
C12 C11 C10 C9 -179.1(3) . . . . ?
C49 C50 C01H C01K -2.1(16) . . . . ?
C49 C50 C54 C53 0.8(12) . . . . ?
C49 C01D C01G C01K -2.6(16) . . . . ?
C49 C51 C52 C53 0.0(11) . . . . ?
C5 C4 C8 C9 178.4(3) . . . . ?
B1 O2 C46 C45 1.3(2) . . . . ?
B1 O2 C46 C48 -179.0(2) . . . . ?
B1 O1 C45 C46 -0.7(2) . . . . ?
B1 O1 C45 C47 178.9(2) . . . . ?
B1 N1 C1 N4 -179.7(2) . . . . ?
B1 N1 C1 N3 -0.4(4) . . . . ?
B1 N1 C3 C4 89.4(2) . . . . ?
B1 N1 C3 C11 -88.0(3) . . . . ?
B1 N2 C24 C25 -85.6(3) . . . . ?
B1 N2 C24 C29 92.7(3) . . . . ?
B1 N2 C2 N3 -2.8(4) . . . . ?
B1 N2 C2 N5 177.6(2) . . . . ?
C19 C14 C15 C22 -179.1(3) . . . . ?
C19 C14 C15 C16 2.3(4) . . . . ?
C19 C18 C17 C16 0.3(6) . . . . ?
C10 C11 C12 C13 -48.0(4) . . . . ?
C26 C25 C30 C31 41.2(4) . . . . ?
C63 O4 C64 C66 1.2(4) . . . . ?
C43 C36 C37 C38 177.8(3) . . . . ?
C28 C29 C32 C34 1.0(5) . . . . ?
C28 C29 C32 C33 48.1(5) . . . . ?
C20 C19 C18 C17 -178.8(3) . . . . ?
C15 C14 C19 C20 177.4(3) . . . . ?
C15 C14 C19 C18 -3.0(4) . . . . ?
C15 C16 C17 C18 -1.1(6) . . . . ?
C64 O4 C63 C67 -18.6(4) . . . . ?
C64 O4 C63 C65 18.1(5) . . . . ?
C64 C66 C67 C63 -33.0(5) . . . . ?
C64 C66 C65 C63 25.8(5) . . . . ?
C01D C01G C01K C01H 0.4(17) . . . . ?
C01H C50 C49 C47 -179.5(8) . . . . ?
C01H C50 C49 C01D 0.4(9) . . . . ?
C41 C40 C39 C38 177.7(3) . . . . ?
C22 C15 C16 C17 -178.8(3) . . . . ?
C18 C19 C20 C21 66.2(4) . . . . ?
C16 C15 C22 C23 -9.8(6) . . . . ?
C51 C52 C53 C54 0.0(14) . . . . ?
C54 C50 C49 C47 178.0(6) . . . . ?
C54 C50 C49 C51 -0.9(7) . . . . ?
C56 O3 C61 C59 55.4(8) . . . . ?
C61 O3 C56 C58 -59.8(6) . . . . ?
C61 C59 C58 C56 -22.1(9) . . . . ?
C55 O3 C62 C60 -17.9(10) . . . . ?
C62 O3 C55 C57 58.3(9) . . . . ?
C62 C60 C57 C55 60.7(9) . . . . ?
